data_7119147
loop_
_publ_author_name
'Holger Braunschweig'
'Ivo Krummenacher'
'Lisa Mailander'
'Leanne Pentecost'
'Alfredo Vargas'

_publ_section_title
;
 Formation of a stable radical by oxidation of a tetraorganoborate
;
_journal_name_full Chem.Commun.
_journal_page_first 7005
_journal_volume 52
_journal_year 2016
_chemical_formula_moiety 'C56 H40 B'
_chemical_formula_sum 'C56 H40 B'
_chemical_formula_weight 723.69
_space_group_crystal_system monoclinic
_space_group_IT_number 14
_space_group_name_Hall '-P 2ybc'
_space_group_name_H-M_alt 'P 1 21/c 1'
_symmetry_space_group_name_Hall '-P 2ybc'
_symmetry_space_group_name_H-M 'P 1 21/c 1'
_atom_sites_solution_hydrogens geom
_atom_sites_solution_primary iterative
_atom_sites_solution_secondary difmap
_audit_creation_method SHELXL-2014/7
_audit_update_record
;
2016-03-17 deposited with the CCDC.
2016-05-04 downloaded from the CCDC.
;
_cell_angle_alpha 90
_cell_angle_beta 100.42(3)
_cell_angle_gamma 90
_cell_formula_units_Z 4
_cell_length_a 14.436(8)
_cell_length_b 9.801(3)
_cell_length_c 28.668(11)
_cell_measurement_reflns_used 6362
_cell_measurement_temperature 100(2)
_cell_measurement_theta_max 28.19
_cell_measurement_theta_min 2.53
_cell_volume 3989(3)
_computing_cell_refinement 'Saint+ ver. V8.27B (Bruker AXS)'
_computing_data_collection 'APEX2 ver. 2014.9 (Bruker AXS)'
_computing_data_reduction 'Saint+ ver. V8.27B (Bruker AXS)'
_computing_molecular_graphics 'ShelXLe (Huebschle et all, 2011)'
_computing_publication_material 'SHELXL-2014/7 (Sheldrick, 2014)'
_computing_structure_refinement 'SHELXL-2014/7 (Sheldrick, 2014)'
_computing_structure_solution 'SHELXT (Sheldrick, 2014)'
_diffrn_ambient_temperature 100(2)
_diffrn_detector 'CCD area detector (Apex2)'
_diffrn_detector_area_resol_mean 8.333
_diffrn_measured_fraction_theta_full 0.995
_diffrn_measured_fraction_theta_max 0.994
_diffrn_measurement_device_type 'Bruker X8-APEX II'
_diffrn_measurement_method '\f and \w scans'
_diffrn_radiation_monochromator 'multi-layer mirror'
_diffrn_radiation_type MoK\a
_diffrn_radiation_wavelength 0.71073
_diffrn_reflns_av_R_equivalents 0.0762
_diffrn_reflns_av_unetI/netI 0.0704
_diffrn_reflns_Laue_measured_fraction_full 0.995
_diffrn_reflns_Laue_measured_fraction_max 0.994
_diffrn_reflns_limit_h_max 18
_diffrn_reflns_limit_h_min -16
_diffrn_reflns_limit_k_max 11
_diffrn_reflns_limit_k_min -12
_diffrn_reflns_limit_l_max 35
_diffrn_reflns_limit_l_min -35
_diffrn_reflns_number 30879
_diffrn_reflns_point_group_measured_fraction_full 0.995
_diffrn_reflns_point_group_measured_fraction_max 0.994
_diffrn_reflns_theta_full 26.000
_diffrn_reflns_theta_max 26.373
_diffrn_reflns_theta_min 2.525
_diffrn_source 'rotating-anode (Nonius FR-591)'
_exptl_absorpt_coefficient_mu 0.068
_exptl_absorpt_correction_T_max 0.7457
_exptl_absorpt_correction_T_min 0.6463
_exptl_absorpt_correction_type multi-scan
_exptl_absorpt_process_details 'SadAbs 2012/1 (Bruker AXS)'
_exptl_crystal_colour red
_exptl_crystal_density_diffrn 1.205
_exptl_crystal_description block
_exptl_crystal_F_000 1524
_exptl_crystal_size_max 0.18
_exptl_crystal_size_mid 0.15
_exptl_crystal_size_min 0.08
_refine_diff_density_max 0.619
_refine_diff_density_min -0.376
_refine_diff_density_rms 0.071
_refine_ls_extinction_coef .
_refine_ls_extinction_method none
_refine_ls_goodness_of_fit_ref 1.144
_refine_ls_hydrogen_treatment constr
_refine_ls_matrix_type full
_refine_ls_number_parameters 514
_refine_ls_number_reflns 8103
_refine_ls_number_restraints 0
_refine_ls_restrained_S_all 1.144
_refine_ls_R_factor_all 0.1292
_refine_ls_R_factor_gt 0.0902
_refine_ls_shift/su_max 0.000
_refine_ls_shift/su_mean 0.000
_refine_ls_structure_factor_coef Fsqd
_refine_ls_weighting_details 'w=1/[\s^2^(Fo^2^)+(0.0849P)^2^+3.3977P] where P=(Fo^2^+2Fc^2^)/3'
_refine_ls_weighting_scheme calc
_refine_ls_wR_factor_gt 0.1885
_refine_ls_wR_factor_ref 0.2068
_reflns_Friedel_coverage 0.000
_reflns_Friedel_fraction_full .
_reflns_Friedel_fraction_max .
_reflns_number_gt 5710
_reflns_number_total 8103
_reflns_threshold_expression 'I > 2\s(I)'
_cod_data_source_file c6cc02916g2.cif
_cod_data_source_block 3
_cod_database_code 7119147
_shelx_shelxl_version_number 2014/7
_shelx_space_group_comment
;
The symmetry employed for this shelxl refinement is uniquely defined
by the following loop, which should always be used as a source of
symmetry information in preference to the above space-group names.
They are only intended as comments.
;
_shelx_estimated_absorpt_t_min 0.988
_shelx_estimated_absorpt_t_max 0.995

loop_
_space_group_symop_operation_xyz
'x, y, z'
'-x, y+1/2, -z+1/2'
'-x, -y, -z'
'x, -y-1/2, z-1/2'

loop_
_atom_site_label
_atom_site_type_symbol
_atom_site_fract_x
_atom_site_fract_y
_atom_site_fract_z
_atom_site_U_iso_or_equiv
_atom_site_adp_type
_atom_site_occupancy
_atom_site_site_symmetry_order
_atom_site_calc_flag
_atom_site_refinement_flags_posn
_atom_site_refinement_flags_adp
_atom_site_refinement_flags_occupancy
_atom_site_disorder_assembly
_atom_site_disorder_group
B1 B 0.2642(2) 0.8116(3) 0.35235(9) 0.0109(6) Uani 1 1 d . . . . .
C2 C 0.16813(19) 0.7515(3) 0.34646(9) 0.0173(6) Uani 1 1 d . . . . .
C3 C 0.1082(2) 0.8391(3) 0.36533(9) 0.0193(6) Uani 1 1 d . . . . .
C4 C 0.1563(2) 0.9646(3) 0.38004(9) 0.0204(6) Uani 1 1 d . . . . .
C5 C 0.2494(2) 0.9610(3) 0.36845(10) 0.0254(7) Uani 1 1 d . . . . .
C6 C 0.3311(2) 0.7647(3) 0.39989(10) 0.0234(7) Uani 1 1 d . . . . .
C7 C 0.4227(2) 0.7471(3) 0.38765(9) 0.0176(6) Uani 1 1 d . . . . .
C8 C 0.4166(2) 0.7608(3) 0.33766(9) 0.0167(6) Uani 1 1 d . . . . .
C9 C 0.32518(19) 0.7908(3) 0.31565(9) 0.0165(6) Uani 1 1 d . . . . .
C21 C 0.14930(19) 0.6191(3) 0.32305(9) 0.0185(6) Uani 1 1 d . . . . .
C22 C 0.2186(2) 0.5167(3) 0.32970(10) 0.0224(6) Uani 1 1 d . . . . .
H22A H 0.2747 0.5302 0.3523 0.027 Uiso 1 1 calc R U . . .
C23 C 0.0673(2) 0.5940(3) 0.28959(11) 0.0289(7) Uani 1 1 d . . . . .
H23A H 0.0183 0.6600 0.2848 0.035 Uiso 1 1 calc R U . . .
C24 C 0.2068(2) 0.3973(3) 0.30410(12) 0.0324(8) Uani 1 1 d . . . . .
H24A H 0.2542 0.3291 0.3094 0.039 Uiso 1 1 calc R U . . .
C25 C 0.0569(2) 0.4749(4) 0.26368(12) 0.0390(9) Uani 1 1 d . . . . .
H25A H 0.0016 0.4603 0.2407 0.047 Uiso 1 1 calc R U . . .
C26 C 0.1267(2) 0.3761(4) 0.27089(13) 0.0391(9) Uani 1 1 d . . . . .
H26A H 0.1192 0.2940 0.2530 0.047 Uiso 1 1 calc R U . . .
C31 C 0.0104(2) 0.8078(3) 0.37120(9) 0.0206(6) Uani 1 1 d . . . . .
C32 C -0.0121(2) 0.6830(3) 0.38921(11) 0.0295(7) Uani 1 1 d . . . . .
H32A H 0.0361 0.6172 0.3983 0.035 Uiso 1 1 calc R U . . .
C33 C -0.0618(2) 0.9036(4) 0.35881(11) 0.0320(8) Uani 1 1 d . . . . .
H33A H -0.0482 0.9907 0.3471 0.038 Uiso 1 1 calc R U . . .
C34 C -0.1742(2) 0.7469(4) 0.38067(13) 0.0414(10) Uani 1 1 d . . . . .
H34A H -0.2374 0.7258 0.3832 0.050 Uiso 1 1 calc R U . . .
C35 C -0.1038(2) 0.6525(4) 0.39424(12) 0.0369(8) Uani 1 1 d . . . . .
H35A H -0.1178 0.5670 0.4070 0.044 Uiso 1 1 calc R U . . .
C36 C -0.1529(3) 0.8712(4) 0.36356(14) 0.0461(10) Uani 1 1 d . . . . .
H36A H -0.2016 0.9365 0.3548 0.055 Uiso 1 1 calc R U . . .
C41 C 0.1178(2) 1.0746(3) 0.40675(11) 0.0249(7) Uani 1 1 d . . . . .
C42 C 0.0993(3) 1.0491(4) 0.45178(12) 0.0406(9) Uani 1 1 d . . . . .
H42A H 0.1091 0.9603 0.4651 0.049 Uiso 1 1 calc R U . . .
C43 C 0.1021(3) 1.2039(4) 0.38790(17) 0.0511(11) Uani 1 1 d . . . . .
H43A H 0.1151 1.2232 0.3573 0.061 Uiso 1 1 calc R U . . .
C44 C 0.0665(3) 1.1532(5) 0.47755(16) 0.0588(13) Uani 1 1 d . . . . .
H44A H 0.0554 1.1358 0.5087 0.071 Uiso 1 1 calc R U . . .
C45 C 0.0504(3) 1.2801(5) 0.4583(2) 0.0735(17) Uani 1 1 d . . . . .
H45A H 0.0275 1.3508 0.4758 0.088 Uiso 1 1 calc R U . . .
C46 C 0.0676(3) 1.3051(4) 0.4135(2) 0.0756(17) Uani 1 1 d . . . . .
H46A H 0.0555 1.3932 0.4000 0.091 Uiso 1 1 calc R U . . .
C51 C 0.3259(2) 1.0692(3) 0.37486(10) 0.0229(6) Uani 1 1 d . . . . .
C52 C 0.3771(2) 1.0989(3) 0.33912(10) 0.0262(7) Uani 1 1 d . . . . .
H52A H 0.3614 1.0529 0.3096 0.031 Uiso 1 1 calc R U . . .
C53 C 0.4497(2) 1.1929(3) 0.34532(12) 0.0329(8) Uani 1 1 d . . . . .
H53A H 0.4819 1.2127 0.3200 0.040 Uiso 1 1 calc R U . . .
C54 C 0.3516(3) 1.1388(4) 0.41745(12) 0.0364(8) Uani 1 1 d . . . . .
H54A H 0.3174 1.1233 0.4423 0.044 Uiso 1 1 calc R U . . .
C55 C 0.4750(3) 1.2574(4) 0.38808(13) 0.0406(9) Uani 1 1 d . . . . .
H55A H 0.5258 1.3205 0.3928 0.049 Uiso 1 1 calc R U . . .
C56 C 0.4260(3) 1.2301(4) 0.42442(13) 0.0455(10) Uani 1 1 d . . . . .
H56A H 0.4435 1.2743 0.4542 0.055 Uiso 1 1 calc R U . . .
C61 C 0.3011(2) 0.7529(3) 0.44787(10) 0.0232(6) Uani 1 1 d . . . . .
C62 C 0.2266(2) 0.6693(4) 0.45506(11) 0.0308(7) Uani 1 1 d . . . . .
H62A H 0.1961 0.6134 0.4298 0.037 Uiso 1 1 calc R U . . .
C63 C 0.3470(2) 0.8301(4) 0.48627(11) 0.0335(8) Uani 1 1 d . . . . .
H63A H 0.3994 0.8854 0.4828 0.040 Uiso 1 1 calc R U . . .
C64 C 0.3164(3) 0.8260(4) 0.52950(12) 0.0455(10) Uani 1 1 d . . . . .
H64A H 0.3479 0.8790 0.5553 0.055 Uiso 1 1 calc R U . . .
C65 C 0.2407(3) 0.7460(5) 0.53535(12) 0.0510(11) Uani 1 1 d . . . . .
H65A H 0.2192 0.7459 0.5648 0.061 Uiso 1 1 calc R U . . .
C66 C 0.1964(3) 0.6661(4) 0.49836(12) 0.0440(9) Uani 1 1 d . . . . .
H66A H 0.1453 0.6091 0.5025 0.053 Uiso 1 1 calc R U . . .
C71 C 0.5125(2) 0.7192(3) 0.42086(9) 0.0195(6) Uani 1 1 d . . . . .
C72 C 0.5265(2) 0.5963(3) 0.44468(11) 0.0301(7) Uani 1 1 d . . . . .
H72A H 0.4770 0.5312 0.4412 0.036 Uiso 1 1 calc R U . . .
C73 C 0.6692(2) 0.7878(4) 0.45796(11) 0.0335(8) Uani 1 1 d . . . . .
H73A H 0.7173 0.8551 0.4632 0.040 Uiso 1 1 calc R U . . .
C74 C 0.5849(2) 0.8150(3) 0.42791(11) 0.0291(7) Uani 1 1 d . . . . .
H74A H 0.5763 0.9001 0.4119 0.035 Uiso 1 1 calc R U . . .
C75 C 0.6119(2) 0.5667(4) 0.47354(12) 0.0380(8) Uani 1 1 d . . . . .
H75A H 0.6215 0.4805 0.4888 0.046 Uiso 1 1 calc R U . . .
C76 C 0.6834(2) 0.6635(4) 0.48021(11) 0.0360(8) Uani 1 1 d . . . . .
H76A H 0.7419 0.6438 0.5001 0.043 Uiso 1 1 calc R U . . .
C81 C 0.5002(2) 0.7423(3) 0.31463(9) 0.0184(6) Uani 1 1 d . . . . .
C82 C 0.5376(2) 0.8498(3) 0.29212(10) 0.0245(7) Uani 1 1 d . . . . .
H82A H 0.5069 0.9360 0.2893 0.029 Uiso 1 1 calc R U . . .
C83 C 0.5456(2) 0.6166(3) 0.31738(10) 0.0224(6) Uani 1 1 d . . . . .
H83A H 0.5205 0.5422 0.3323 0.027 Uiso 1 1 calc R U . . .
C84 C 0.6265(2) 0.5982(3) 0.29879(10) 0.0260(7) Uani 1 1 d . . . . .
H84A H 0.6565 0.5115 0.3007 0.031 Uiso 1 1 calc R U . . .
C85 C 0.6638(2) 0.7063(3) 0.27735(11) 0.0286(7) Uani 1 1 d . . . . .
H85A H 0.7200 0.6944 0.2650 0.034 Uiso 1 1 calc R U . . .
C86 C 0.6195(2) 0.8313(3) 0.27383(11) 0.0287(7) Uani 1 1 d . . . . .
H86A H 0.6450 0.9052 0.2588 0.034 Uiso 1 1 calc R U . . .
C91 C 0.2853(2) 0.7979(3) 0.26491(9) 0.0178(6) Uani 1 1 d . . . . .
C92 C 0.3228(2) 0.7226(3) 0.23099(10) 0.0230(7) Uani 1 1 d . . . . .
H92A H 0.3785 0.6706 0.2405 0.028 Uiso 1 1 calc R U . . .
C93 C 0.2039(2) 0.8745(3) 0.24917(10) 0.0258(7) Uani 1 1 d . . . . .
H93A H 0.1774 0.9266 0.2714 0.031 Uiso 1 1 calc R U . . .
C94 C 0.2793(2) 0.7235(3) 0.18375(10) 0.0310(8) Uani 1 1 d . . . . .
H94A H 0.3054 0.6720 0.1612 0.037 Uiso 1 1 calc R U . . .
C95 C 0.1613(2) 0.8759(4) 0.20197(11) 0.0360(8) Uani 1 1 d . . . . .
H95A H 0.1067 0.9299 0.1920 0.043 Uiso 1 1 calc R U . . .
C96 C 0.1981(3) 0.7990(4) 0.16911(11) 0.0392(9) Uani 1 1 d . . . . .
H96A H 0.1679 0.7979 0.1368 0.047 Uiso 1 1 calc R U . . .

loop_
_atom_site_aniso_label
_atom_site_aniso_U_11
_atom_site_aniso_U_22
_atom_site_aniso_U_33
_atom_site_aniso_U_23
_atom_site_aniso_U_13
_atom_site_aniso_U_12
B1 0.0112(15) 0.0165(15) 0.0057(12) -0.0023(11) 0.0031(11) -0.0026(12)
C2 0.0144(15) 0.0258(15) 0.0113(12) 0.0006(11) 0.0017(10) 0.0020(12)
C3 0.0166(15) 0.0259(16) 0.0157(13) 0.0044(11) 0.0037(11) 0.0032(12)
C4 0.0180(15) 0.0243(16) 0.0182(13) 0.0017(11) 0.0010(11) 0.0004(12)
C5 0.0282(18) 0.0320(17) 0.0166(13) 0.0005(12) 0.0057(12) 0.0025(14)
C6 0.0244(17) 0.0225(16) 0.0218(14) -0.0007(12) 0.0004(12) -0.0033(13)
C7 0.0168(15) 0.0157(14) 0.0205(13) -0.0003(11) 0.0042(11) -0.0020(11)
C8 0.0188(15) 0.0141(13) 0.0172(13) -0.0024(11) 0.0036(11) -0.0014(11)
C9 0.0132(14) 0.0185(14) 0.0184(13) -0.0015(11) 0.0042(11) -0.0007(11)
C21 0.0145(14) 0.0279(16) 0.0144(12) 0.0013(11) 0.0063(11) -0.0026(12)
C22 0.0170(15) 0.0286(16) 0.0220(14) -0.0012(12) 0.0042(12) -0.0023(13)
C23 0.0169(16) 0.0415(19) 0.0275(15) -0.0045(14) 0.0017(13) -0.0009(14)
C24 0.0249(18) 0.0318(18) 0.0444(19) -0.0095(15) 0.0171(15) -0.0040(14)
C25 0.0208(18) 0.063(2) 0.0318(17) -0.0206(17) 0.0014(14) -0.0150(17)
C26 0.031(2) 0.043(2) 0.047(2) -0.0237(17) 0.0172(17) -0.0114(17)
C31 0.0149(15) 0.0312(16) 0.0159(13) -0.0049(12) 0.0034(11) -0.0012(12)
C32 0.0225(17) 0.0351(19) 0.0322(17) -0.0031(14) 0.0087(14) 0.0002(14)
C33 0.0195(17) 0.041(2) 0.0347(17) -0.0020(15) 0.0022(14) 0.0025(15)
C34 0.0127(17) 0.070(3) 0.044(2) -0.0208(19) 0.0111(15) -0.0076(17)
C35 0.0266(19) 0.049(2) 0.0380(18) -0.0096(16) 0.0142(15) -0.0148(17)
C36 0.0199(19) 0.059(3) 0.059(2) -0.007(2) 0.0040(17) 0.0093(18)
C41 0.0109(15) 0.0272(16) 0.0368(17) -0.0059(13) 0.0047(13) -0.0007(12)
C42 0.038(2) 0.048(2) 0.0383(19) -0.0145(17) 0.0123(16) 0.0032(17)
C43 0.046(2) 0.029(2) 0.085(3) 0.0030(19) 0.028(2) 0.0037(18)
C44 0.039(2) 0.077(3) 0.066(3) -0.043(3) 0.024(2) -0.014(2)
C45 0.036(3) 0.056(3) 0.137(5) -0.058(3) 0.039(3) -0.008(2)
C46 0.052(3) 0.030(2) 0.152(5) -0.014(3) 0.039(3) 0.007(2)
C51 0.0236(17) 0.0229(15) 0.0223(14) 0.0009(12) 0.0043(12) 0.0081(13)
C52 0.0350(19) 0.0199(16) 0.0235(15) -0.0009(12) 0.0046(13) 0.0046(14)
C53 0.035(2) 0.0288(18) 0.0363(18) 0.0036(14) 0.0092(15) 0.0024(15)
C54 0.036(2) 0.047(2) 0.0269(16) -0.0100(15) 0.0068(14) -0.0064(17)
C55 0.038(2) 0.039(2) 0.043(2) -0.0028(17) 0.0046(17) -0.0089(17)
C56 0.049(2) 0.057(2) 0.0300(18) -0.0153(17) 0.0056(17) -0.012(2)
C61 0.0192(16) 0.0290(16) 0.0198(14) 0.0017(12) -0.0012(12) 0.0068(13)
C62 0.0282(18) 0.041(2) 0.0204(15) 0.0082(13) -0.0022(13) 0.0044(15)
C63 0.033(2) 0.040(2) 0.0255(16) -0.0048(14) 0.0012(14) 0.0027(16)
C64 0.057(3) 0.058(3) 0.0189(16) -0.0067(16) 0.0012(16) 0.006(2)
C65 0.059(3) 0.075(3) 0.0232(17) 0.0044(18) 0.0177(18) 0.010(2)
C66 0.038(2) 0.065(3) 0.0285(18) 0.0152(17) 0.0060(16) 0.0018(19)
C71 0.0142(15) 0.0289(16) 0.0160(13) -0.0039(11) 0.0040(11) 0.0050(12)
C72 0.0278(18) 0.0329(18) 0.0274(16) 0.0033(14) -0.0010(14) -0.0008(14)
C73 0.0184(17) 0.051(2) 0.0287(16) -0.0071(15) -0.0016(13) -0.0044(15)
C74 0.0232(17) 0.0342(18) 0.0288(16) -0.0024(14) 0.0016(13) -0.0054(14)
C75 0.031(2) 0.045(2) 0.0340(18) 0.0104(16) -0.0040(15) 0.0081(17)
C76 0.0169(17) 0.063(2) 0.0243(16) -0.0010(16) -0.0053(13) 0.0084(16)
C81 0.0142(15) 0.0253(15) 0.0149(12) -0.0026(11) 0.0007(11) 0.0001(12)
C82 0.0268(17) 0.0220(16) 0.0268(15) -0.0007(12) 0.0105(13) -0.0002(13)
C83 0.0236(16) 0.0221(15) 0.0217(14) 0.0005(12) 0.0048(12) -0.0012(13)
C84 0.0248(17) 0.0285(17) 0.0254(15) -0.0037(13) 0.0061(13) 0.0075(13)
C85 0.0190(17) 0.0386(19) 0.0307(16) -0.0088(14) 0.0111(13) -0.0028(14)
C86 0.0247(17) 0.0278(17) 0.0372(17) 0.0004(14) 0.0156(14) -0.0062(14)
C91 0.0145(15) 0.0217(14) 0.0177(13) 0.0023(11) 0.0043(11) -0.0058(12)
C92 0.0231(17) 0.0230(16) 0.0228(14) -0.0023(12) 0.0034(12) -0.0015(13)
C93 0.0206(16) 0.0394(19) 0.0193(14) 0.0061(13) 0.0092(12) 0.0050(14)
C94 0.036(2) 0.0394(19) 0.0186(14) -0.0065(13) 0.0065(14) -0.0034(16)
C95 0.0231(18) 0.062(2) 0.0230(15) 0.0113(16) 0.0040(13) 0.0115(17)
C96 0.033(2) 0.068(3) 0.0152(14) -0.0003(15) 0.0000(14) -0.0024(18)

loop_
_atom_type_symbol
_atom_type_description
_atom_type_scat_dispersion_real
_atom_type_scat_dispersion_imag
_atom_type_scat_source
C C 0.0033 0.0016 'International Tables Vol C Tables 4.2.6.8 and 6.1.1.4'
H H 0.0000 0.0000 'International Tables Vol C Tables 4.2.6.8 and 6.1.1.4'
B B 0.0013 0.0007 'International Tables Vol C Tables 4.2.6.8 and 6.1.1.4'

loop_
_geom_angle_atom_site_label_1
_geom_angle_atom_site_label_2
_geom_angle_atom_site_label_3
_geom_angle
_geom_angle_site_symmetry_1
_geom_angle_site_symmetry_3
C2 B1 C9 121.2(2) . .
C2 B1 C5 103.3(2) . .
C9 B1 C5 117.6(2) . .
C2 B1 C6 113.1(2) . .
C9 B1 C6 102.7(2) . .
C5 B1 C6 96.4(2) . .
C3 C2 C21 130.3(3) . .
C3 C2 B1 110.0(2) . .
C21 C2 B1 119.7(2) . .
C2 C3 C4 109.9(3) . .
C2 C3 C31 125.9(3) . .
C4 C3 C31 124.2(2) . .
C3 C4 C5 109.4(2) . .
C3 C4 C41 124.5(3) . .
C5 C4 C41 126.0(3) . .
C4 C5 C51 130.0(3) . .
C4 C5 B1 105.9(2) . .
C51 C5 B1 123.7(3) . .
C7 C6 C61 129.6(3) . .
C7 C6 B1 105.6(2) . .
C61 C6 B1 124.7(3) . .
C8 C7 C6 109.9(2) . .
C8 C7 C71 123.3(2) . .
C6 C7 C71 126.8(2) . .
C9 C8 C7 111.0(2) . .
C9 C8 C81 127.3(2) . .
C7 C8 C81 121.7(3) . .
C8 C9 C91 129.2(2) . .
C8 C9 B1 109.8(2) . .
C91 C9 B1 120.9(2) . .
C23 C21 C22 117.3(3) . .
C23 C21 C2 122.2(3) . .
C22 C21 C2 120.1(3) . .
C24 C22 C21 121.2(3) . .
C24 C22 H22A 119.4 . .
C21 C22 H22A 119.4 . .
C25 C23 C21 120.8(3) . .
C25 C23 H23A 119.6 . .
C21 C23 H23A 119.6 . .
C26 C24 C22 120.4(3) . .
C26 C24 H24A 119.8 . .
C22 C24 H24A 119.8 . .
C23 C25 C26 120.5(3) . .
C23 C25 H25A 119.8 . .
C26 C25 H25A 119.8 . .
C24 C26 C25 119.7(3) . .
C24 C26 H26A 120.2 . .
C25 C26 H26A 120.2 . .
C32 C31 C33 118.1(3) . .
C32 C31 C3 121.0(3) . .
C33 C31 C3 120.8(3) . .
C31 C32 C35 121.3(3) . .
C31 C32 H32A 119.3 . .
C35 C32 H32A 119.3 . .
C36 C33 C31 119.9(3) . .
C36 C33 H33A 120.0 . .
C31 C33 H33A 120.0 . .
C36 C34 C35 119.8(3) . .
C36 C34 H34A 120.1 . .
C35 C34 H34A 120.1 . .
C34 C35 C32 119.6(3) . .
C34 C35 H35A 120.2 . .
C32 C35 H35A 120.2 . .
C34 C36 C33 121.2(4) . .
C34 C36 H36A 119.4 . .
C33 C36 H36A 119.4 . .
C43 C41 C42 119.0(3) . .
C43 C41 C4 120.9(3) . .
C42 C41 C4 120.1(3) . .
C41 C42 C44 120.2(4) . .
C41 C42 H42A 119.9 . .
C44 C42 H42A 119.9 . .
C41 C43 C46 120.0(4) . .
C41 C43 H43A 120.0 . .
C46 C43 H43A 120.0 . .
C45 C44 C42 120.2(4) . .
C45 C44 H44A 119.9 . .
C42 C44 H44A 119.9 . .
C44 C45 C46 119.7(4) . .
C44 C45 H45A 120.2 . .
C46 C45 H45A 120.2 . .
C45 C46 C43 120.9(5) . .
C45 C46 H46A 119.6 . .
C43 C46 H46A 119.6 . .
C54 C51 C52 116.7(3) . .
C54 C51 C5 121.5(3) . .
C52 C51 C5 121.8(3) . .
C53 C52 C51 122.2(3) . .
C53 C52 H52A 118.9 . .
C51 C52 H52A 118.9 . .
C55 C53 C52 119.7(3) . .
C55 C53 H53A 120.1 . .
C52 C53 H53A 120.1 . .
C56 C54 C51 121.4(3) . .
C56 C54 H54A 119.3 . .
C51 C54 H54A 119.3 . .
C53 C55 C56 119.6(3) . .
C53 C55 H55A 120.2 . .
C56 C55 H55A 120.2 . .
C54 C56 C55 120.3(3) . .
C54 C56 H56A 119.9 . .
C55 C56 H56A 119.9 . .
C62 C61 C63 118.0(3) . .
C62 C61 C6 122.1(3) . .
C63 C61 C6 119.9(3) . .
C66 C62 C61 121.3(3) . .
C66 C62 H62A 119.3 . .
C61 C62 H62A 119.3 . .
C64 C63 C61 120.2(3) . .
C64 C63 H63A 119.9 . .
C61 C63 H63A 119.9 . .
C65 C64 C63 120.8(3) . .
C65 C64 H64A 119.6 . .
C63 C64 H64A 119.6 . .
C66 C65 C64 119.8(3) . .
C66 C65 H65A 120.1 . .
C64 C65 H65A 120.1 . .
C65 C66 C62 119.8(4) . .
C65 C66 H66A 120.1 . .
C62 C66 H66A 120.1 . .
C72 C71 C74 118.5(3) . .
C72 C71 C7 120.6(3) . .
C74 C71 C7 120.9(3) . .
C71 C72 C75 120.9(3) . .
C71 C72 H72A 119.6 . .
C75 C72 H72A 119.6 . .
C76 C73 C74 120.0(3) . .
C76 C73 H73A 120.0 . .
C74 C73 H73A 120.0 . .
C73 C74 C71 120.9(3) . .
C73 C74 H74A 119.6 . .
C71 C74 H74A 119.6 . .
C72 C75 C76 119.9(3) . .
C72 C75 H75A 120.1 . .
C76 C75 H75A 120.1 . .
C73 C76 C75 119.8(3) . .
C73 C76 H76A 120.1 . .
C75 C76 H76A 120.1 . .
C83 C81 C82 118.6(3) . .
C83 C81 C8 119.7(2) . .
C82 C81 C8 121.7(3) . .
C86 C82 C81 120.2(3) . .
C86 C82 H82A 119.9 . .
C81 C82 H82A 119.9 . .
C84 C83 C81 121.1(3) . .
C84 C83 H83A 119.4 . .
C81 C83 H83A 119.4 . .
C83 C84 C85 119.7(3) . .
C83 C84 H84A 120.1 . .
C85 C84 H84A 120.1 . .
C86 C85 C84 120.1(3) . .
C86 C85 H85A 119.9 . .
C84 C85 H85A 119.9 . .
C85 C86 C82 120.3(3) . .
C85 C86 H86A 119.9 . .
C82 C86 H86A 119.9 . .
C93 C91 C92 117.7(3) . .
C93 C91 C9 120.1(2) . .
C92 C91 C9 122.1(3) . .
C94 C92 C91 120.7(3) . .
C94 C92 H92A 119.6 . .
C91 C92 H92A 119.6 . .
C95 C93 C91 121.4(3) . .
C95 C93 H93A 119.3 . .
C91 C93 H93A 119.3 . .
C96 C94 C92 120.5(3) . .
C96 C94 H94A 119.7 . .
C92 C94 H94A 119.7 . .
C93 C95 C96 120.2(3) . .
C93 C95 H95A 119.9 . .
C96 C95 H95A 119.9 . .
C95 C96 C94 119.5(3) . .
C95 C96 H96A 120.3 . .
C94 C96 H96A 120.3 . .

loop_
_geom_bond_atom_site_label_1
_geom_bond_atom_site_label_2
_geom_bond_distance
_geom_bond_site_symmetry_2
B1 C2 1.489(4) .
B1 C9 1.503(4) .
B1 C5 1.562(4) .
B1 C6 1.589(4) .
C2 C3 1.396(4) .
C2 C21 1.463(4) .
C3 C4 1.438(4) .
C3 C31 1.483(4) .
C4 C5 1.443(4) .
C4 C41 1.487(4) .
C5 C51 1.519(4) .
C6 C7 1.439(4) .
C6 C61 1.520(4) .
C7 C8 1.426(4) .
C7 C71 1.488(4) .
C8 C9 1.387(4) .
C8 C81 1.489(4) .
C9 C91 1.466(4) .
C21 C23 1.405(4) .
C21 C22 1.406(4) .
C22 C24 1.376(4) .
C22 H22A 0.9500 .
C23 C25 1.378(5) .
C23 H23A 0.9500 .
C24 C26 1.374(5) .
C24 H24A 0.9500 .
C25 C26 1.385(5) .
C25 H25A 0.9500 .
C26 H26A 0.9500 .
C31 C32 1.389(4) .
C31 C33 1.399(4) .
C32 C35 1.389(5) .
C32 H32A 0.9500 .
C33 C36 1.384(5) .
C33 H33A 0.9500 .
C34 C36 1.369(6) .
C34 C35 1.378(6) .
C34 H34A 0.9500 .
C35 H35A 0.9500 .
C36 H36A 0.9500 .
C41 C43 1.380(5) .
C41 C42 1.387(5) .
C42 C44 1.392(5) .
C42 H42A 0.9500 .
C43 C46 1.381(6) .
C43 H43A 0.9500 .
C44 C45 1.363(7) .
C44 H44A 0.9500 .
C45 C46 1.372(8) .
C45 H45A 0.9500 .
C46 H46A 0.9500 .
C51 C54 1.389(4) .
C51 C52 1.398(4) .
C52 C53 1.383(5) .
C52 H52A 0.9500 .
C53 C55 1.369(5) .
C53 H53A 0.9500 .
C54 C56 1.384(5) .
C54 H54A 0.9500 .
C55 C56 1.387(5) .
C55 H55A 0.9500 .
C56 H56A 0.9500 .
C61 C62 1.396(5) .
C61 C63 1.400(4) .
C62 C66 1.389(5) .
C62 H62A 0.9500 .
C63 C64 1.390(5) .
C63 H63A 0.9500 .
C64 C65 1.380(6) .
C64 H64A 0.9500 .
C65 C66 1.379(6) .
C65 H65A 0.9500 .
C66 H66A 0.9500 .
C71 C72 1.381(4) .
C71 C74 1.392(4) .
C72 C75 1.385(5) .
C72 H72A 0.9500 .
C73 C76 1.373(5) .
C73 C74 1.384(5) .
C73 H73A 0.9500 .
C74 H74A 0.9500 .
C75 C76 1.390(5) .
C75 H75A 0.9500 .
C76 H76A 0.9500 .
C81 C83 1.391(4) .
C81 C82 1.395(4) .
C82 C86 1.389(4) .
C82 H82A 0.9500 .
C83 C84 1.381(4) .
C83 H83A 0.9500 .
C84 C85 1.382(4) .
C84 H84A 0.9500 .
C85 C86 1.377(5) .
C85 H85A 0.9500 .
C86 H86A 0.9500 .
C91 C93 1.399(4) .
C91 C92 1.404(4) .
C92 C94 1.386(4) .
C92 H92A 0.9500 .
C93 C95 1.382(4) .
C93 H93A 0.9500 .
C94 C96 1.386(5) .
C94 H94A 0.9500 .
C95 C96 1.385(5) .
C95 H95A 0.9500 .
C96 H96A 0.9500 .

loop_
_geom_torsion_atom_site_label_1
_geom_torsion_atom_site_label_2
_geom_torsion_atom_site_label_3
_geom_torsion_atom_site_label_4
_geom_torsion
_geom_torsion_site_symmetry_1
_geom_torsion_site_symmetry_2
_geom_torsion_site_symmetry_3
_geom_torsion_site_symmetry_4
C9 B1 C2 C3 -145.2(3) . . . .
C5 B1 C2 C3 -10.8(3) . . . .
C6 B1 C2 C3 92.3(3) . . . .
C9 B1 C2 C21 34.2(4) . . . .
C5 B1 C2 C21 168.6(2) . . . .
C6 B1 C2 C21 -88.3(3) . . . .
C21 C2 C3 C4 -173.7(3) . . . .
B1 C2 C3 C4 5.7(3) . . . .
C21 C2 C3 C31 8.3(5) . . . .
B1 C2 C3 C31 -172.4(2) . . . .
C2 C3 C4 C5 2.6(3) . . . .
C31 C3 C4 C5 -179.3(2) . . . .
C2 C3 C4 C41 -172.5(3) . . . .
C31 C3 C4 C41 5.6(4) . . . .
C3 C4 C5 C51 177.5(3) . . . .
C41 C4 C5 C51 -7.5(5) . . . .
C3 C4 C5 B1 -9.2(3) . . . .
C41 C4 C5 B1 165.8(3) . . . .
C2 B1 C5 C4 11.9(3) . . . .
C9 B1 C5 C4 148.4(2) . . . .
C6 B1 C5 C4 -103.7(2) . . . .
C2 B1 C5 C51 -174.2(2) . . . .
C9 B1 C5 C51 -37.8(4) . . . .
C6 B1 C5 C51 70.2(3) . . . .
C2 B1 C6 C7 142.0(2) . . . .
C9 B1 C6 C7 9.7(3) . . . .
C5 B1 C6 C7 -110.6(2) . . . .
C2 B1 C6 C61 -41.8(4) . . . .
C9 B1 C6 C61 -174.1(3) . . . .
C5 B1 C6 C61 65.7(3) . . . .
C61 C6 C7 C8 176.8(3) . . . .
B1 C6 C7 C8 -7.2(3) . . . .
C61 C6 C7 C71 -3.5(5) . . . .
B1 C6 C7 C71 172.5(3) . . . .
C6 C7 C8 C9 1.6(3) . . . .
C71 C7 C8 C9 -178.1(3) . . . .
C6 C7 C8 C81 -177.6(2) . . . .
C71 C7 C8 C81 2.6(4) . . . .
C7 C8 C9 C91 -172.3(3) . . . .
C81 C8 C9 C91 6.9(5) . . . .
C7 C8 C9 B1 5.2(3) . . . .
C81 C8 C9 B1 -175.6(3) . . . .
C2 B1 C9 C8 -136.4(3) . . . .
C5 B1 C9 C8 95.3(3) . . . .
C6 B1 C9 C8 -9.0(3) . . . .
C2 B1 C9 C91 41.3(4) . . . .
C5 B1 C9 C91 -87.0(3) . . . .
C6 B1 C9 C91 168.7(2) . . . .
C3 C2 C21 C23 42.4(4) . . . .
B1 C2 C21 C23 -136.9(3) . . . .
C3 C2 C21 C22 -144.6(3) . . . .
B1 C2 C21 C22 36.1(4) . . . .
C23 C21 C22 C24 0.6(4) . . . .
C2 C21 C22 C24 -172.7(3) . . . .
C22 C21 C23 C25 -1.6(4) . . . .
C2 C21 C23 C25 171.6(3) . . . .
C21 C22 C24 C26 0.7(5) . . . .
C21 C23 C25 C26 1.4(5) . . . .
C22 C24 C26 C25 -0.9(5) . . . .
C23 C25 C26 C24 -0.1(5) . . . .
C2 C3 C31 C32 44.3(4) . . . .
C4 C3 C31 C32 -133.5(3) . . . .
C2 C3 C31 C33 -135.8(3) . . . .
C4 C3 C31 C33 46.4(4) . . . .
C33 C31 C32 C35 1.0(4) . . . .
C3 C31 C32 C35 -179.2(3) . . . .
C32 C31 C33 C36 -1.6(5) . . . .
C3 C31 C33 C36 178.6(3) . . . .
C36 C34 C35 C32 -1.7(5) . . . .
C31 C32 C35 C34 0.7(5) . . . .
C35 C34 C36 C33 1.1(6) . . . .
C31 C33 C36 C34 0.6(5) . . . .
C3 C4 C41 C43 -119.1(4) . . . .
C5 C4 C41 C43 66.6(4) . . . .
C3 C4 C41 C42 62.6(4) . . . .
C5 C4 C41 C42 -111.7(4) . . . .
C43 C41 C42 C44 -0.7(5) . . . .
C4 C41 C42 C44 177.6(3) . . . .
C42 C41 C43 C46 -0.7(6) . . . .
C4 C41 C43 C46 -179.1(4) . . . .
C41 C42 C44 C45 1.4(6) . . . .
C42 C44 C45 C46 -0.6(7) . . . .
C44 C45 C46 C43 -0.8(8) . . . .
C41 C43 C46 C45 1.5(7) . . . .
C4 C5 C51 C54 47.8(5) . . . .
B1 C5 C51 C54 -124.5(3) . . . .
C4 C5 C51 C52 -135.3(3) . . . .
B1 C5 C51 C52 52.4(4) . . . .
C54 C51 C52 C53 -0.1(5) . . . .
C5 C51 C52 C53 -177.1(3) . . . .
C51 C52 C53 C55 1.8(5) . . . .
C52 C51 C54 C56 -1.8(5) . . . .
C5 C51 C54 C56 175.2(3) . . . .
C52 C53 C55 C56 -1.5(6) . . . .
C51 C54 C56 C55 2.0(6) . . . .
C53 C55 C56 C54 -0.3(6) . . . .
C7 C6 C61 C62 -127.0(3) . . . .
B1 C6 C61 C62 57.8(4) . . . .
C7 C6 C61 C63 54.7(5) . . . .
B1 C6 C61 C63 -120.6(3) . . . .
C63 C61 C62 C66 2.4(5) . . . .
C6 C61 C62 C66 -176.0(3) . . . .
C62 C61 C63 C64 -2.3(5) . . . .
C6 C61 C63 C64 176.2(3) . . . .
C61 C63 C64 C65 0.2(6) . . . .
C63 C64 C65 C66 1.8(6) . . . .
C64 C65 C66 C62 -1.6(6) . . . .
C61 C62 C66 C65 -0.5(6) . . . .
C8 C7 C71 C72 -112.6(3) . . . .
C6 C7 C71 C72 67.7(4) . . . .
C8 C7 C71 C74 66.1(4) . . . .
C6 C7 C71 C74 -113.6(3) . . . .
C74 C71 C72 C75 -2.4(4) . . . .
C7 C71 C72 C75 176.3(3) . . . .
C76 C73 C74 C71 1.9(5) . . . .
C72 C71 C74 C73 0.2(4) . . . .
C7 C71 C74 C73 -178.5(3) . . . .
C71 C72 C75 C76 2.5(5) . . . .
C74 C73 C76 C75 -1.9(5) . . . .
C72 C75 C76 C73 -0.3(5) . . . .
C9 C8 C81 C83 -116.9(3) . . . .
C7 C8 C81 C83 62.2(4) . . . .
C9 C8 C81 C82 66.2(4) . . . .
C7 C8 C81 C82 -114.6(3) . . . .
C83 C81 C82 C86 -1.3(4) . . . .
C8 C81 C82 C86 175.6(3) . . . .
C82 C81 C83 C84 0.7(4) . . . .
C8 C81 C83 C84 -176.2(3) . . . .
C81 C83 C84 C85 0.5(5) . . . .
C83 C84 C85 C86 -1.1(5) . . . .
C84 C85 C86 C82 0.5(5) . . . .
C81 C82 C86 C85 0.7(5) . . . .
C8 C9 C91 C93 -157.1(3) . . . .
B1 C9 C91 C93 25.7(4) . . . .
C8 C9 C91 C92 27.0(5) . . . .
B1 C9 C91 C92 -150.2(3) . . . .
C93 C91 C92 C94 -0.8(4) . . . .
C9 C91 C92 C94 175.1(3) . . . .
C92 C91 C93 C95 0.3(5) . . . .
C9 C91 C93 C95 -175.7(3) . . . .
C91 C92 C94 C96 0.1(5) . . . .
C91 C93 C95 C96 1.0(5) . . . .
C93 C95 C96 C94 -1.7(6) . . . .
C92 C94 C96 C95 1.2(5) . . . .
